data_4067767
loop_
_publ_author_name
'Diebolt, Olivier'
'Jur\<c\'ik, V\'aclav'
'Correa da Costa, Rosenildo'
'Braunstein, Pierre'
'Cavallo, Luigi'
'Nolan, Steven P.'
'Slawin, Alexandra M. Z.'
'Cazin, Catherine S. J.'

_publ_section_title
;
 Mixed Phosphite/N-Heterocyclic Carbene Complexes: Synthesis,
 Characterization and Catalytic Studies
;
_journal_issue 6
_journal_name_full Organometallics
_journal_page_first 1443
_journal_paper_doi 10.1021/om9011196
_journal_volume 29
_journal_year 2010
_chemical_absolute_configuration ad
_chemical_formula_sum 'C30 H47 Cl2 N2 O3 P Pd'
_chemical_formula_weight 691.97
_chemical_name_systematic
;
 ?
;
_space_group_IT_number 19
_symmetry_cell_setting orthorhombic
_symmetry_space_group_name_Hall 'P 2ac 2ab'
_symmetry_space_group_name_H-M 'P 21 21 21'
_atom_sites_solution_hydrogens geom
_atom_sites_solution_primary direct
_atom_sites_solution_secondary difmap
_audit_creation_method SHELXL-97
_audit_update_record
;
2009-10-27 # Formatted by publCIF
;
_cell_angle_alpha 90.00
_cell_angle_beta 90.00
_cell_angle_gamma 90.00
_cell_formula_units_Z 4
_cell_length_a 13.2065(4)
_cell_length_b 15.6023(4)
_cell_length_c 15.8212(4)
_cell_measurement_reflns_used 7661
_cell_measurement_temperature 100(2)
_cell_measurement_theta_max 36.21
_cell_measurement_theta_min 3.98
_cell_volume 3259.99(15)
_computing_cell_refinement 'Bruker-Nonius Apex v1.0-22 2002'
_computing_data_collection 'Bruker-Nonius Apex v1.0-22 2002'
_computing_data_reduction 'SAINT+ Version 7.06A Bruker-Nonius, 2004'
_computing_molecular_graphics 'Shelxtl Version 6.12 (Sheldrick, 2001)'
_computing_publication_material 'Shelxtl Version 6.12 (Sheldrick, 2001)'
_computing_structure_refinement 'Shelxtl Version 6.12 (Sheldrick, 2001)'
_computing_structure_solution 'Shelxtl Version 6.12 (Sheldrick, 2001)'
_diffrn_ambient_temperature 100(2)
_diffrn_detector_area_resol_mean 512
_diffrn_detector_type '4K CCD area detector APEX II'
_diffrn_measured_fraction_theta_full 0.986
_diffrn_measured_fraction_theta_max 0.986
_diffrn_measurement_device_type 'Kappa 4-axis goniometer bruker-nonius'
_diffrn_measurement_method
;
 Fullsphere data collection, phi and omega scans
;
_diffrn_measurement_specimen_support 'magnetic support whith 10 micron nylon fiber cryoloop'
_diffrn_radiation_monochromator 'Multilayer Montel 200 mirrors'
_diffrn_radiation_type MoK\a
_diffrn_radiation_wavelength 0.71073
_diffrn_reflns_av_R_equivalents 0.0293
_diffrn_reflns_av_sigmaI/netI 0.0333
_diffrn_reflns_limit_h_max 21
_diffrn_reflns_limit_h_min -15
_diffrn_reflns_limit_k_max 25
_diffrn_reflns_limit_k_min -18
_diffrn_reflns_limit_l_max 26
_diffrn_reflns_limit_l_min -21
_diffrn_reflns_number 50469
_diffrn_reflns_theta_full 36.31
_diffrn_reflns_theta_max 36.31
_diffrn_reflns_theta_min 3.27
_diffrn_source 'rotating anode X-ray tube'
_diffrn_source_current 70
_diffrn_source_power 50
_diffrn_source_size '3 mm x 0.3 mm fine focus'
_diffrn_source_type 'Bruker-Nonius FR 591'
_exptl_absorpt_coefficient_mu 0.814
_exptl_absorpt_correction_T_max 1.0000
_exptl_absorpt_correction_T_min 0.7862
_exptl_absorpt_correction_type empirical
_exptl_absorpt_process_details
; 
 SADABS Version 2.1 2003 Bruker-Nonius
 Blessing, Acta Cryst. (1995) A51 33-38
;
_exptl_crystal_colour yellow
_exptl_crystal_density_diffrn 1.410
_exptl_crystal_density_method 'not measured'
_exptl_crystal_description Block
_exptl_crystal_F_000 1440
_exptl_crystal_size_max 0.40
_exptl_crystal_size_mid 0.40
_exptl_crystal_size_min 0.40
_refine_diff_density_max 4.501
_refine_diff_density_min -1.023
_refine_diff_density_rms 0.155
_refine_ls_abs_structure_details 'Flack H D (1983), Acta Cryst. A39, 876-881'
_refine_ls_abs_structure_Flack -0.02(2)
_refine_ls_extinction_method none
_refine_ls_goodness_of_fit_ref 1.076
_refine_ls_hydrogen_treatment noref
_refine_ls_matrix_type full
_refine_ls_number_parameters 363
_refine_ls_number_reflns 15477
_refine_ls_number_restraints 0
_refine_ls_restrained_S_all 1.076
_refine_ls_R_factor_all 0.0560
_refine_ls_R_factor_gt 0.0513
_refine_ls_shift/su_max 0.002
_refine_ls_shift/su_mean 0.000
_refine_ls_structure_factor_coef Fsqd
_refine_ls_weighting_details 'calc w=1/[\s^2^(Fo^2^)+(0.0885P)^2^+3.1586P] where P=(Fo^2^+2Fc^2^)/3'
_refine_ls_weighting_scheme calc
_refine_ls_wR_factor_gt 0.1416
_refine_ls_wR_factor_ref 0.1462
_reflns_number_gt 14354
_reflns_number_total 15477
_reflns_threshold_expression >2sigma(I)
_cod_data_source_file om9011196_si_001.cif
_cod_data_source_block 7a
_cod_depositor_comments
;
The following automatic conversions were performed:

'_symmetry_cell_setting' value 'Orthorhombic' changed to
'orthorhombic' according to
/home/saulius/struct/CIF-dictionaries/cif_core.dic dictionary named
'cif_core.dic' version 2.4.1 from 2010-06-29.

Automatic conversion script
Id: cif_fix_values 1715 2011-07-08 13:25:40Z adriana 
;
_cod_original_sg_symbol_H-M P2(1)2(1)2(1)
_cod_database_code 4067767

loop_
_symmetry_equiv_pos_as_xyz
'x, y, z'
'-x+1/2, -y, z+1/2'
'-x, y+1/2, -z+1/2'
'x+1/2, -y+1/2, -z'

loop_
_atom_site_label
_atom_site_type_symbol
_atom_site_fract_x
_atom_site_fract_y
_atom_site_fract_z
_atom_site_U_iso_or_equiv
_atom_site_adp_type
_atom_site_occupancy
_atom_site_symmetry_multiplicity
_atom_site_calc_flag
_atom_site_refinement_flags
Pd1 Pd 0.091764(13) 0.879059(11) 0.406936(12) 0.01854(5) Uani 1 1 d .
Cl1 Cl -0.01704(5) 0.80728(4) 0.31868(5) 0.02561(12) Uani 1 1 d .
N1 N 0.19142(18) 0.99317(14) 0.27727(16) 0.0218(4) Uani 1 1 d .
C1 C 0.10540(18) 0.97270(14) 0.31669(16) 0.0175(4) Uani 1 1 d .
O1 O 0.0312(2) 0.68493(16) 0.48778(19) 0.0336(5) Uani 1 1 d .
Cl2 Cl 0.19728(6) 0.95194(5) 0.49861(5) 0.02926(13) Uani 1 1 d .
N2 N 0.02939(17) 1.01879(13) 0.28463(15) 0.0188(3) Uani 1 1 d .
C2 C 0.1733(3) 1.0565(3) 0.2090(3) 0.0498(12) Uani 1 1 d .
H2A H 0.1931 1.0328 0.1534 0.060 Uiso 1 1 calc R
H2B H 0.2120 1.1098 0.2194 0.060 Uiso 1 1 calc R
O2 O 0.1991(2) 0.73905(18) 0.5209(2) 0.0373(6) Uani 1 1 d .
P3 P 0.08790(7) 0.77314(5) 0.50534(5) 0.02690(14) Uani 1 1 d .
C3 C 0.0625(3) 1.0731(2) 0.2123(2) 0.0300(6) Uani 1 1 d .
H3A H 0.0289 1.0554 0.1591 0.036 Uiso 1 1 calc R
H3B H 0.0481 1.1344 0.2230 0.036 Uiso 1 1 calc R
O3 O 0.0459(3) 0.79914(19) 0.59551(19) 0.0409(6) Uani 1 1 d .
C4 C 0.29037(19) 0.95650(16) 0.28707(17) 0.0200(4) Uani 1 1 d .
C5 C 0.31049(18) 0.87410(17) 0.25528(16) 0.0193(4) Uani 1 1 d .
C6 C 0.4103(2) 0.84434(19) 0.25885(19) 0.0259(5) Uani 1 1 d .
H6 H 0.4255 0.7884 0.2388 0.031 Uiso 1 1 calc R
C7 C 0.4867(2) 0.8944(3) 0.2907(2) 0.0344(7) Uani 1 1 d .
H7 H 0.5544 0.8738 0.2910 0.041 Uiso 1 1 calc R
C8 C 0.4646(3) 0.9749(3) 0.3223(2) 0.0377(8) Uani 1 1 d .
H8 H 0.5178 1.0089 0.3450 0.045 Uiso 1 1 calc R
C9 C 0.3663(2) 1.0075(2) 0.3219(2) 0.0296(6) Uani 1 1 d .
C10 C 0.2316(2) 0.81717(17) 0.2147(2) 0.0234(4) Uani 1 1 d .
H10 H 0.1645 0.8467 0.2184 0.028 Uiso 1 1 calc R
C11 C 0.2564(3) 0.8021(2) 0.1210(2) 0.0324(6) Uani 1 1 d .
H11A H 0.2672 0.8574 0.0930 0.049 Uiso 1 1 calc R
H11B H 0.1999 0.7721 0.0939 0.049 Uiso 1 1 calc R
H11C H 0.3179 0.7673 0.1164 0.049 Uiso 1 1 calc R
C12 C 0.2235(3) 0.73115(19) 0.2609(2) 0.0288(5) Uani 1 1 d .
H12A H 0.2884 0.7008 0.2572 0.043 Uiso 1 1 calc R
H12B H 0.1703 0.6963 0.2348 0.043 Uiso 1 1 calc R
H12C H 0.2067 0.7413 0.3205 0.043 Uiso 1 1 calc R
C13 C 0.3477(4) 1.0954(3) 0.3600(3) 0.0472(11) Uani 1 1 d .
H13 H 0.2729 1.1041 0.3647 0.057 Uiso 1 1 calc R
C14 C 0.3937(5) 1.1020(4) 0.4494(4) 0.0674(19) Uani 1 1 d .
H14A H 0.3877 1.0465 0.4781 0.101 Uiso 1 1 calc R
H14B H 0.3573 1.1457 0.4818 0.101 Uiso 1 1 calc R
H14C H 0.4653 1.1179 0.4451 0.101 Uiso 1 1 calc R
C15 C 0.3912(5) 1.1669(3) 0.3030(4) 0.0640(17) Uani 1 1 d .
H15A H 0.4635 1.1568 0.2937 0.096 Uiso 1 1 calc R
H15B H 0.3817 1.2226 0.3306 0.096 Uiso 1 1 calc R
H15C H 0.3557 1.1668 0.2486 0.096 Uiso 1 1 calc R
C16 C -0.07107(18) 1.02633(15) 0.31837(16) 0.0175(4) Uani 1 1 d .
C17 C -0.1534(2) 0.99748(16) 0.27018(17) 0.0210(4) Uani 1 1 d .
C18 C -0.2508(2) 1.01101(18) 0.3017(2) 0.0242(5) Uani 1 1 d .
H18 H -0.3077 0.9929 0.2697 0.029 Uiso 1 1 calc R
C19 C -0.2654(2) 1.0506(2) 0.3794(2) 0.0254(5) Uani 1 1 d .
H19 H -0.3321 1.0591 0.4003 0.030 Uiso 1 1 calc R
C20 C -0.1835(2) 1.07754(18) 0.42610(18) 0.0224(4) Uani 1 1 d .
H20 H -0.1946 1.1035 0.4796 0.027 Uiso 1 1 calc R
C21 C -0.08446(19) 1.06765(14) 0.39676(15) 0.0182(4) Uani 1 1 d .
C22 C -0.1411(3) 0.9561(2) 0.1840(2) 0.0285(5) Uani 1 1 d .
H22 H -0.0683 0.9399 0.1767 0.034 Uiso 1 1 calc R
C23 C -0.1695(4) 1.0198(3) 0.1136(2) 0.0402(8) Uani 1 1 d .
H23A H -0.2434 1.0230 0.1086 0.060 Uiso 1 1 calc R
H23B H -0.1407 1.0004 0.0598 0.060 Uiso 1 1 calc R
H23C H -0.1426 1.0766 0.1275 0.060 Uiso 1 1 calc R
C24 C -0.2057(3) 0.8743(2) 0.1750(2) 0.0351(7) Uani 1 1 d .
H24A H -0.1918 0.8357 0.2225 0.053 Uiso 1 1 calc R
H24B H -0.1889 0.8454 0.1218 0.053 Uiso 1 1 calc R
H24C H -0.2777 0.8898 0.1750 0.053 Uiso 1 1 calc R
C25 C 0.0033(2) 1.10485(18) 0.44697(18) 0.0227(4) Uani 1 1 d .
H25 H 0.0622 1.0653 0.4400 0.027 Uiso 1 1 calc R
C26 C 0.0351(3) 1.1927(2) 0.4129(3) 0.0418(8) Uani 1 1 d .
H26A H 0.0548 1.1872 0.3534 0.063 Uiso 1 1 calc R
H26B H 0.0927 1.2142 0.4457 0.063 Uiso 1 1 calc R
H26C H -0.0217 1.2328 0.4177 0.063 Uiso 1 1 calc R
C27 C -0.0191(3) 1.1115(3) 0.5417(2) 0.0399(8) Uani 1 1 d .
H27A H -0.0662 1.1589 0.5518 0.060 Uiso 1 1 calc R
H27B H 0.0441 1.1219 0.5724 0.060 Uiso 1 1 calc R
H27C H -0.0496 1.0578 0.5614 0.060 Uiso 1 1 calc R
C28 C -0.0771(3) 0.6769(3) 0.4941(3) 0.0426(9) Uani 1 1 d .
H28A H -0.1016 0.7115 0.5416 0.064 Uiso 1 1 calc R
H28B H -0.0949 0.6167 0.5035 0.064 Uiso 1 1 calc R
H28C H -0.1085 0.6970 0.4416 0.064 Uiso 1 1 calc R
C29 C 0.2200(3) 0.6689(3) 0.5787(3) 0.0430(9) Uani 1 1 d .
H29A H 0.1891 0.6811 0.6337 0.064 Uiso 1 1 calc R
H29B H 0.2934 0.6627 0.5855 0.064 Uiso 1 1 calc R
H29C H 0.1917 0.6157 0.5558 0.064 Uiso 1 1 calc R
C30 C -0.0148(5) 0.8765(4) 0.6060(3) 0.0567(13) Uani 1 1 d .
H30A H 0.0251 0.9266 0.5891 0.085 Uiso 1 1 calc R
H30B H -0.0348 0.8823 0.6654 0.085 Uiso 1 1 calc R
H30C H -0.0755 0.8727 0.5706 0.085 Uiso 1 1 calc R

loop_
_atom_site_aniso_label
_atom_site_aniso_U_11
_atom_site_aniso_U_22
_atom_site_aniso_U_33
_atom_site_aniso_U_23
_atom_site_aniso_U_13
_atom_site_aniso_U_12
Pd1 0.01359(6) 0.02056(7) 0.02148(8) 0.00397(6) 0.00145(6) 0.00111(6)
Cl1 0.0208(3) 0.0206(2) 0.0355(3) 0.0001(2) -0.0034(2) -0.00328(19)
N1 0.0194(9) 0.0203(8) 0.0257(10) 0.0050(7) 0.0094(8) 0.0013(7)
C1 0.0174(10) 0.0168(8) 0.0183(9) 0.0001(7) 0.0033(7) -0.0008(7)
O1 0.0246(10) 0.0279(10) 0.0481(15) 0.0109(10) 0.0033(10) -0.0010(8)
Cl2 0.0238(3) 0.0373(3) 0.0266(3) -0.0002(3) -0.0075(2) -0.0007(2)
N2 0.0185(9) 0.0187(7) 0.0191(9) 0.0020(7) 0.0044(7) 0.0023(6)
C2 0.0323(17) 0.061(2) 0.056(2) 0.040(2) 0.0234(17) 0.0145(17)
O2 0.0240(10) 0.0380(12) 0.0501(16) 0.0177(11) -0.0037(10) 0.0014(9)
P3 0.0220(3) 0.0287(3) 0.0300(3) 0.0082(3) 0.0005(3) 0.0020(3)
C3 0.0302(13) 0.0273(11) 0.0324(14) 0.0124(11) 0.0077(11) 0.0033(10)
O3 0.0558(17) 0.0396(12) 0.0273(11) 0.0077(11) 0.0057(12) 0.0064(12)
C4 0.0155(9) 0.0225(9) 0.0220(10) -0.0015(8) 0.0058(8) -0.0038(7)
C5 0.0151(8) 0.0216(9) 0.0211(9) -0.0014(8) 0.0003(7) -0.0001(8)
C6 0.0176(10) 0.0321(11) 0.0280(12) -0.0007(9) 0.0006(10) 0.0036(10)
C7 0.0150(10) 0.052(2) 0.0367(16) -0.0013(14) -0.0018(10) -0.0009(11)
C8 0.0204(12) 0.059(2) 0.0335(16) -0.0125(15) 0.0026(11) -0.0129(13)
C9 0.0240(12) 0.0333(13) 0.0314(14) -0.0116(11) 0.0103(11) -0.0120(10)
C10 0.0189(10) 0.0220(10) 0.0293(12) -0.0023(9) -0.0002(9) -0.0016(8)
C11 0.0326(15) 0.0370(15) 0.0276(13) -0.0022(12) -0.0023(12) -0.0068(12)
C12 0.0289(13) 0.0231(11) 0.0345(15) -0.0006(10) 0.0067(11) -0.0019(10)
C13 0.044(2) 0.0376(16) 0.060(3) -0.0267(17) 0.0255(19) -0.0207(15)
C14 0.058(3) 0.084(4) 0.060(3) -0.044(3) 0.024(2) -0.035(3)
C15 0.069(4) 0.0380(18) 0.085(4) -0.018(2) 0.032(3) -0.028(2)
C16 0.0158(9) 0.0171(8) 0.0197(9) 0.0011(7) 0.0014(7) 0.0004(6)
C17 0.0215(10) 0.0201(9) 0.0216(11) 0.0001(8) -0.0019(8) -0.0014(8)
C18 0.0187(10) 0.0255(11) 0.0284(12) 0.0005(9) -0.0034(9) -0.0044(8)
C19 0.0168(10) 0.0305(12) 0.0289(12) 0.0005(10) 0.0021(9) -0.0017(9)
C20 0.0184(10) 0.0266(10) 0.0223(11) -0.0014(8) 0.0042(8) -0.0008(8)
C21 0.0157(8) 0.0189(8) 0.0202(9) 0.0006(7) 0.0014(8) 0.0000(7)
C22 0.0367(15) 0.0272(11) 0.0215(11) -0.0024(9) -0.0050(11) 0.0000(11)
C23 0.053(2) 0.0421(17) 0.0254(14) 0.0032(12) -0.0101(14) 0.0029(16)
C24 0.0376(16) 0.0289(12) 0.0387(16) -0.0099(12) -0.0140(13) 0.0001(12)
C25 0.0176(10) 0.0267(11) 0.0238(11) -0.0042(8) 0.0008(8) -0.0007(8)
C26 0.0377(17) 0.0323(14) 0.055(2) 0.0059(16) -0.0104(17) -0.0162(13)
C27 0.0351(16) 0.057(2) 0.0274(14) -0.0155(15) -0.0003(12) -0.0104(16)
C28 0.0245(15) 0.063(2) 0.0402(18) 0.0118(17) 0.0012(13) -0.0111(15)
C29 0.0249(14) 0.0456(18) 0.059(3) 0.0217(18) -0.0050(15) 0.0030(13)
C30 0.059(3) 0.067(3) 0.045(2) 0.010(2) 0.022(2) 0.024(3)

loop_
_atom_type_symbol
_atom_type_description
_atom_type_scat_dispersion_real
_atom_type_scat_dispersion_imag
_atom_type_scat_source
C C 0.0033 0.0016 'International Tables Vol C Tables 4.2.6.8 and 6.1.1.4'
H H 0.0000 0.0000 'International Tables Vol C Tables 4.2.6.8 and 6.1.1.4'
N N 0.0061 0.0033 'International Tables Vol C Tables 4.2.6.8 and 6.1.1.4'
O O 0.0106 0.0060 'International Tables Vol C Tables 4.2.6.8 and 6.1.1.4'
P P 0.1023 0.0942 'International Tables Vol C Tables 4.2.6.8 and 6.1.1.4'
Cl Cl 0.1484 0.1585 'International Tables Vol C Tables 4.2.6.8 and 6.1.1.4'
Pd Pd -0.9988 1.0072 'International Tables Vol C Tables 4.2.6.8 and 6.1.1.4'

loop_
_geom_angle_atom_site_label_1
_geom_angle_atom_site_label_2
_geom_angle_atom_site_label_3
_geom_angle
C1 Pd1 P3 176.10(7)
C1 Pd1 Cl1 88.80(7)
P3 Pd1 Cl1 92.75(3)
C1 Pd1 Cl2 91.91(7)
P3 Pd1 Cl2 86.64(3)
Cl1 Pd1 Cl2 178.26(3)
C1 N1 C4 129.0(2)
C1 N1 C2 111.2(2)
C4 N1 C2 119.4(2)
N1 C1 N2 109.5(2)
N1 C1 Pd1 124.80(19)
N2 C1 Pd1 125.61(17)
C28 O1 P3 122.0(3)
C1 N2 C16 126.7(2)
C1 N2 C3 112.2(2)
C16 N2 C3 120.7(2)
N1 C2 C3 104.4(3)
C29 O2 P3 121.9(2)
O2 P3 O3 105.76(18)
O2 P3 O1 99.96(15)
O3 P3 O1 102.36(16)
O2 P3 Pd1 109.31(11)
O3 P3 Pd1 116.04(11)
O1 P3 Pd1 121.36(11)
C2 C3 N2 102.5(3)
C30 O3 P3 120.5(3)
C9 C4 C5 121.8(3)
C9 C4 N1 118.1(3)
C5 C4 N1 119.9(2)
C6 C5 C4 117.9(2)
C6 C5 C10 118.1(2)
C4 C5 C10 124.0(2)
C7 C6 C5 121.3(3)
C6 C7 C8 119.6(3)
C7 C8 C9 121.7(3)
C8 C9 C4 117.6(3)
C8 C9 C13 118.6(3)
C4 C9 C13 123.8(3)
C5 C10 C12 111.1(3)
C5 C10 C11 110.6(2)
C12 C10 C11 110.0(3)
C9 C13 C14 111.1(5)
C9 C13 C15 111.2(3)
C14 C13 C15 109.9(4)
C17 C16 C21 121.9(2)
C17 C16 N2 119.2(2)
C21 C16 N2 118.8(2)
C18 C17 C16 118.1(2)
C18 C17 C22 119.0(3)
C16 C17 C22 122.8(3)
C19 C18 C17 120.8(3)
C20 C19 C18 120.1(3)
C19 C20 C21 121.6(3)
C20 C21 C16 117.4(2)
C20 C21 C25 119.9(2)
C16 C21 C25 122.6(2)
C17 C22 C23 110.4(3)
C17 C22 C24 112.0(3)
C23 C22 C24 109.4(3)
C21 C25 C27 113.0(2)
C21 C25 C26 111.5(3)
C27 C25 C26 109.7(3)

loop_
_geom_bond_atom_site_label_1
_geom_bond_atom_site_label_2
_geom_bond_distance
Pd1 C1 2.051(2)
Pd1 P3 2.2710(8)
Pd1 Cl1 2.2954(7)
Pd1 Cl2 2.3105(8)
N1 C1 1.335(3)
N1 C4 1.435(4)
N1 C2 1.483(4)
C1 N2 1.335(3)
O1 C28 1.439(5)
O1 P3 1.591(3)
N2 C16 1.435(3)
N2 C3 1.489(4)
C2 C3 1.487(5)
O2 C29 1.452(5)
O2 P3 1.581(3)
P3 O3 1.584(3)
O3 C30 1.459(6)
C4 C9 1.394(4)
C4 C5 1.406(4)
C5 C6 1.399(4)
C5 C10 1.512(4)
C6 C7 1.371(5)
C7 C8 1.384(6)
C8 C9 1.394(5)
C9 C13 1.517(5)
C10 C12 1.532(4)
C10 C11 1.537(5)
C13 C14 1.543(8)
C13 C15 1.545(7)
C16 C17 1.403(4)
C16 C21 1.409(3)
C17 C18 1.395(4)
C17 C22 1.518(4)
C18 C19 1.389(4)
C19 C20 1.375(4)
C20 C21 1.397(4)
C21 C25 1.520(4)
C22 C23 1.540(5)
C22 C24 1.542(5)
C25 C27 1.530(5)
C25 C26 1.531(4)

loop_
_geom_torsion_atom_site_label_1
_geom_torsion_atom_site_label_2
_geom_torsion_atom_site_label_3
_geom_torsion_atom_site_label_4
_geom_torsion
C4 N1 C1 N2 -175.8(3)
C2 N1 C1 N2 -2.7(4)
C4 N1 C1 Pd1 0.5(4)
C2 N1 C1 Pd1 173.6(3)
P3 Pd1 C1 N1 -3.9(12)
Cl1 Pd1 C1 N1 -117.3(2)
Cl2 Pd1 C1 N1 64.2(2)
P3 Pd1 C1 N2 171.8(9)
Cl1 Pd1 C1 N2 58.3(2)
Cl2 Pd1 C1 N2 -120.1(2)
N1 C1 N2 C16 -169.0(2)
Pd1 C1 N2 C16 14.8(4)
N1 C1 N2 C3 3.9(3)
Pd1 C1 N2 C3 -172.3(2)
C1 N1 C2 C3 0.4(5)
C4 N1 C2 C3 174.3(3)
C29 O2 P3 O3 56.5(4)
C29 O2 P3 O1 -49.5(4)
C29 O2 P3 Pd1 -177.9(3)
C28 O1 P3 O2 161.3(3)
C28 O1 P3 O3 52.6(3)
C28 O1 P3 Pd1 -78.7(3)
C1 Pd1 P3 O2 8.4(11)
Cl1 Pd1 P3 O2 121.75(14)
Cl2 Pd1 P3 O2 -59.87(14)
C1 Pd1 P3 O3 127.9(11)
Cl1 Pd1 P3 O3 -118.81(15)
Cl2 Pd1 P3 O3 59.57(15)
C1 Pd1 P3 O1 -106.9(11)
Cl1 Pd1 P3 O1 6.41(13)
Cl2 Pd1 P3 O1 -175.22(13)
N1 C2 C3 N2 1.7(5)
C1 N2 C3 C2 -3.4(4)
C16 N2 C3 C2 169.9(3)
O2 P3 O3 C30 139.8(4)
O1 P3 O3 C30 -116.0(4)
Pd1 P3 O3 C30 18.4(5)
C1 N1 C4 C9 -113.0(3)
C2 N1 C4 C9 74.4(4)
C1 N1 C4 C5 72.4(4)
C2 N1 C4 C5 -100.3(4)
C9 C4 C5 C6 -0.6(4)
N1 C4 C5 C6 173.9(2)
C9 C4 C5 C10 -178.3(3)
N1 C4 C5 C10 -3.9(4)
C4 C5 C6 C7 -1.3(4)
C10 C5 C6 C7 176.5(3)
C5 C6 C7 C8 2.0(5)
C6 C7 C8 C9 -0.8(6)
C7 C8 C9 C4 -1.0(6)
C7 C8 C9 C13 178.4(4)
C5 C4 C9 C8 1.7(5)
N1 C4 C9 C8 -172.8(3)
C5 C4 C9 C13 -177.6(3)
N1 C4 C9 C13 7.8(5)
C6 C5 C10 C12 59.7(3)
C4 C5 C10 C12 -122.5(3)
C6 C5 C10 C11 -62.7(3)
C4 C5 C10 C11 115.0(3)
C8 C9 C13 C14 -50.7(5)
C4 C9 C13 C14 128.6(4)
C8 C9 C13 C15 72.0(6)
C4 C9 C13 C15 -108.7(5)
C1 N2 C16 C17 -117.7(3)
C3 N2 C16 C17 70.0(3)
C1 N2 C16 C21 66.4(3)
C3 N2 C16 C21 -106.0(3)
C21 C16 C17 C18 0.3(4)
N2 C16 C17 C18 -175.5(2)
C21 C16 C17 C22 177.5(2)
N2 C16 C17 C22 1.7(4)
C16 C17 C18 C19 -1.1(4)
C22 C17 C18 C19 -178.4(3)
C17 C18 C19 C20 0.4(4)
C18 C19 C20 C21 1.3(4)
C19 C20 C21 C16 -2.0(4)
C19 C20 C21 C25 175.0(3)
C17 C16 C21 C20 1.3(4)
N2 C16 C21 C20 177.1(2)
C17 C16 C21 C25 -175.6(2)
N2 C16 C21 C25 0.2(3)
C18 C17 C22 C23 73.5(4)
C16 C17 C22 C23 -103.7(4)
C18 C17 C22 C24 -48.7(4)
C16 C17 C22 C24 134.1(3)
C20 C21 C25 C27 27.5(4)
C16 C21 C25 C27 -155.6(3)
C20 C21 C25 C26 -96.6(3)
C16 C21 C25 C26 80.2(3)
